data_1548003
loop_
_publ_author_name
'Matthew Gregson'
'Erli Lu'
'David P. Mills'
'Floriana Tuna'
'Eric J. L. McInnes'
'Christoph Hennig'
'Andreas C. Scheinost'
'Jonathan McMaster'
'William Lewis'
'Alexander J. Blake'
'Andrew Kerridge'
'Stephen T. Liddle'

_publ_section_title
;
 The inverse-trans-influence in tetravalent lanthanide and actinide
 bis(carbene) complexes
;
_journal_name_full 'Nature Communications'
_journal_page_first 14137
_journal_paper_doi 10.1038/ncomms14137
_journal_volume 8
_journal_year 2017
_chemical_formula_moiety 'C62 H76 N4 P4 Si4 U, C6 H14'
_chemical_formula_sum 'C68 H90 N4 P4 Si4 U'
_chemical_formula_weight 1437.70
_space_group_crystal_system triclinic
_space_group_IT_number 2
_space_group_name_Hall '-P 1'
_space_group_name_H-M_alt 'P -1'
_symmetry_space_group_name_Hall '-P 1'
_symmetry_space_group_name_H-M 'P -1'
_atom_sites_solution_hydrogens geom
_atom_sites_solution_primary heavy
_atom_sites_solution_secondary difmap
_cell_angle_alpha 95.968(3)
_cell_angle_beta 101.233(3)
_cell_angle_gamma 109.178(4)
_cell_formula_units_Z 2
_cell_length_a 12.6142(6)
_cell_length_b 13.8834(5)
_cell_length_c 21.4347(8)
_cell_measurement_reflns_used 20206
_cell_measurement_temperature 90(2)
_cell_measurement_theta_max 75.5624
_cell_measurement_theta_min 3.4273
_cell_volume 3419.9(3)
_computing_cell_refinement
;
CrysAlisPro, Agilent Technologies,
Version 1.171.37.35 (release 13-08-2014 CrysAlis171 .NET)
(compiled Aug 13 2014,18:06:01)
;
_computing_data_collection
;
CrysAlisPro, Agilent Technologies,
Version 1.171.37.35 (release 13-08-2014 CrysAlis171 .NET)
(compiled Aug 13 2014,18:06:01)
;
_computing_data_reduction
;
CrysAlisPro, Agilent Technologies,
Version 1.171.37.35 (release 13-08-2014 CrysAlis171 .NET)
(compiled Aug 13 2014,18:06:01)
;
_computing_molecular_graphics 'Olex2 (Dolomanov et al., 2009)'
_computing_publication_material 'Olex2 (Dolomanov et al., 2009)'
_computing_structure_refinement 'ShelXL (Sheldrick, 2015)'
_computing_structure_solution 'ShelXS (Sheldrick, 2008)'
_diffrn_ambient_environment 'N2 gas'
_diffrn_ambient_temperature 90(2)
_diffrn_crystal_treatment 'flash frozen in gaseous N2'
_diffrn_detector 'CCD area detector'
_diffrn_detector_area_resol_mean 10.3613
_diffrn_detector_type 'Agilent Diffraction Atlas detector'
_diffrn_measured_fraction_theta_full 0.997
_diffrn_measured_fraction_theta_max 0.957
_diffrn_measurement_details
;
#__ type_ start__ end____ width___ exp.time_
  1 omega -115.00  -13.00   1.0000    2.0000
omega____ theta____ kappa____ phi______ frames
    -      -43.2877  -77.0000    0.0000 102

#__ type_ start__ end____ width___ exp.time_
  2 omega  -92.00   -7.00   1.0000    2.0000
omega____ theta____ kappa____ phi______ frames
    -      -43.2877  125.0000   60.0000 85

#__ type_ start__ end____ width___ exp.time_
  3 omega -112.00  -27.00   1.0000    2.0000
omega____ theta____ kappa____ phi______ frames
    -      -43.2877  -38.0000 -120.0000 85

#__ type_ start__ end____ width___ exp.time_
  4 omega   68.00   95.00   1.0000    2.0000
omega____ theta____ kappa____ phi______ frames
    -       43.2877 -125.0000 -150.0000 27

#__ type_ start__ end____ width___ exp.time_
  5 omega  -17.00   29.00   1.0000    2.0000
omega____ theta____ kappa____ phi______ frames
    -       43.2877  -38.0000 -180.0000 46

#__ type_ start__ end____ width___ exp.time_
  6 omega    5.00   32.00   1.0000    2.0000
omega____ theta____ kappa____ phi______ frames
    -       43.2877 -125.0000 -150.0000 27

#__ type_ start__ end____ width___ exp.time_
  7 omega   97.00  158.00   1.0000    8.0000
omega____ theta____ kappa____ phi______ frames
    -      107.0972   45.0000  -60.0000 61

#__ type_ start__ end____ width___ exp.time_
  8 omega   89.00  137.00   1.0000    8.0000
omega____ theta____ kappa____ phi______ frames
    -      107.0972  -77.0000  -30.0000 48

#__ type_ start__ end____ width___ exp.time_
  9 omega   49.00  115.00   1.0000    8.0000
omega____ theta____ kappa____ phi______ frames
    -      107.0972 -118.0000  -92.0000 66

#__ type_ start__ end____ width___ exp.time_
 10 omega   41.00   76.00   1.0000    8.0000
omega____ theta____ kappa____ phi______ frames
    -      107.0972  -45.0000  150.0000 35

#__ type_ start__ end____ width___ exp.time_
 11 omega   90.00  158.00   1.0000    8.0000
omega____ theta____ kappa____ phi______ frames
    -      107.0972   45.0000   60.0000 68

#__ type_ start__ end____ width___ exp.time_
 12 omega   42.00   74.00   1.0000    8.0000
omega____ theta____ kappa____ phi______ frames
    -      107.0972  -45.0000   60.0000 32

#__ type_ start__ end____ width___ exp.time_
 13 omega   82.00  150.00   1.0000    8.0000
omega____ theta____ kappa____ phi______ frames
    -      107.0972   77.0000  -30.0000 68

#__ type_ start__ end____ width___ exp.time_
 14 omega  105.00  152.00   1.0000    8.0000
omega____ theta____ kappa____ phi______ frames
    -      107.0972   77.0000    0.0000 47

#__ type_ start__ end____ width___ exp.time_
 15 omega   66.00  106.00   1.0000    8.0000
omega____ theta____ kappa____ phi______ frames
    -      107.0972  -95.0000  -10.0000 40

#__ type_ start__ end____ width___ exp.time_
 16 omega   52.00   80.00   1.0000    8.0000
omega____ theta____ kappa____ phi______ frames
    -      107.0972  -77.0000  120.0000 28

#__ type_ start__ end____ width___ exp.time_
 17 omega  111.00  143.00   1.0000    8.0000
omega____ theta____ kappa____ phi______ frames
    -      107.0972   45.0000  150.0000 32

#__ type_ start__ end____ width___ exp.time_
 18 omega  101.00  158.00   1.0000    8.0000
omega____ theta____ kappa____ phi______ frames
    -      107.0972   45.0000   90.0000 57

#__ type_ start__ end____ width___ exp.time_
 19 omega   28.00  107.00   1.0000    8.0000
omega____ theta____ kappa____ phi______ frames
    -      107.0972  -95.0000  -77.0000 79

#__ type_ start__ end____ width___ exp.time_
 20 omega   28.00   65.00   1.0000    8.0000
omega____ theta____ kappa____ phi______ frames
    -      107.0972  -95.0000  -10.0000 37

#__ type_ start__ end____ width___ exp.time_
 21 omega   35.00   99.00   1.0000    8.0000
omega____ theta____ kappa____ phi______ frames
    -      107.0972 -108.0000 -162.0000 64

#__ type_ start__ end____ width___ exp.time_
 22 omega   39.00   75.00   1.0000    8.0000
omega____ theta____ kappa____ phi______ frames
    -      107.0972  -45.0000  -60.0000 36

#__ type_ start__ end____ width___ exp.time_
 23 omega   40.00   73.00   1.0000    8.0000
omega____ theta____ kappa____ phi______ frames
    -      107.0972  -45.0000  -30.0000 33

#__ type_ start__ end____ width___ exp.time_
 24 omega   39.00   65.00   1.0000    8.0000
omega____ theta____ kappa____ phi______ frames
    -      107.0972  -45.0000   90.0000 26

#__ type_ start__ end____ width___ exp.time_
 25 omega   87.00  133.00   1.0000    8.0000
omega____ theta____ kappa____ phi______ frames
    -      107.0972   45.0000 -120.0000 46

#__ type_ start__ end____ width___ exp.time_
 26 omega   29.00   60.00   1.0000    8.0000
omega____ theta____ kappa____ phi______ frames
    -      107.0972  -95.0000  -32.0000 31

#__ type_ start__ end____ width___ exp.time_
 27 omega   76.00  124.00   1.0000    8.0000
omega____ theta____ kappa____ phi______ frames
    -      107.0972 -132.0000  145.0000 48
;
_diffrn_measurement_device '\k-geometry diffractometer'
_diffrn_measurement_device_type 'SuperNova, Single source at offset, Atlas'
_diffrn_measurement_method '\w scans'
_diffrn_measurement_specimen_support 'MiTeGen micromount'
_diffrn_orient_matrix_UB_11 -0.0001143000
_diffrn_orient_matrix_UB_12 -0.0614769000
_diffrn_orient_matrix_UB_13 -0.0641455000
_diffrn_orient_matrix_UB_21 0.1283914000
_diffrn_orient_matrix_UB_22 0.0159771000
_diffrn_orient_matrix_UB_23 0.0264130000
_diffrn_orient_matrix_UB_31 -0.0359347000
_diffrn_orient_matrix_UB_32 -0.1011778000
_diffrn_orient_matrix_UB_33 0.0271953000
_diffrn_radiation_collimation 'focusing mirrors'
_diffrn_radiation_monochromator mirror
_diffrn_radiation_probe x-ray
_diffrn_radiation_type CuK\a
_diffrn_radiation_wavelength 1.54184
_diffrn_reflns_av_R_equivalents 0.0573
_diffrn_reflns_av_unetI/netI 0.0637
_diffrn_reflns_Laue_measured_fraction_full 0.997
_diffrn_reflns_Laue_measured_fraction_max 0.957
_diffrn_reflns_limit_h_max 15
_diffrn_reflns_limit_h_min -15
_diffrn_reflns_limit_k_max 15
_diffrn_reflns_limit_k_min -17
_diffrn_reflns_limit_l_max 26
_diffrn_reflns_limit_l_min -25
_diffrn_reflns_number 27751
_diffrn_reflns_point_group_measured_fraction_full 0.997
_diffrn_reflns_point_group_measured_fraction_max 0.957
_diffrn_reflns_theta_full 67.684
_diffrn_reflns_theta_max 75.563
_diffrn_reflns_theta_min 3.427
_diffrn_source 'microfocus sealed tube'
_diffrn_source_target Cu
_diffrn_source_type 'Agilent Diffraction microfocus tube'
_exptl_absorpt_coefficient_mu 8.554
_exptl_absorpt_correction_T_max 0.758
_exptl_absorpt_correction_T_min 0.377
_exptl_absorpt_correction_type gaussian
_exptl_absorpt_process_details
;
CrysAlisPro, Agilent Technologies,
Version 1.171.37.35 (release 13-08-2014 CrysAlis171 .NET)
(compiled Aug 13 2014,18:06:01)
Numerical absorption correction based on gaussian integration over
			a multifaceted crystal model
Empirical absorption correction using spherical harmonics,
 implemented in SCALE3 ABSPACK scaling algorithm.
;
_exptl_crystal_colour 'clear brown'
_exptl_crystal_colour_lustre clear
_exptl_crystal_colour_modifier .
_exptl_crystal_colour_primary brown
_exptl_crystal_density_diffrn 1.396
_exptl_crystal_description block
_exptl_crystal_F_000 1468
_exptl_crystal_size_max 0.3571
_exptl_crystal_size_mid 0.2299
_exptl_crystal_size_min 0.0812
_refine_diff_density_max 3.223
_refine_diff_density_min -2.040
_refine_diff_density_rms 0.188
_refine_ls_extinction_coef .
_refine_ls_extinction_method none
_refine_ls_goodness_of_fit_ref 1.038
_refine_ls_hydrogen_treatment constr
_refine_ls_matrix_type full
_refine_ls_number_parameters 688
_refine_ls_number_reflns 13610
_refine_ls_number_restraints 0
_refine_ls_restrained_S_all 1.038
_refine_ls_R_factor_all 0.0620
_refine_ls_R_factor_gt 0.0531
_refine_ls_shift/su_max 0.002
_refine_ls_shift/su_mean 0.000
_refine_ls_structure_factor_coef Fsqd
_refine_ls_weighting_details 'w=1/[\s^2^(Fo^2^)+(0.0827P)^2^+12.0334P] where P=(Fo^2^+2Fc^2^)/3'
_refine_ls_weighting_scheme calc
_refine_ls_wR_factor_gt 0.1315
_refine_ls_wR_factor_ref 0.1408
_reflns_Friedel_coverage 0.000
_reflns_Friedel_fraction_full .
_reflns_Friedel_fraction_max .
_reflns_number_gt 11971
_reflns_number_total 13610
_reflns_threshold_expression 'I > 2\s(I)'
_cod_data_source_file ncomms14137-s7.cif
_cod_data_source_block 3U
_cod_original_cell_volume 3420.0(2)
_cod_database_code 1548003
_chemical_oxdiff_formula 'C68 H90 N4 P4 Si4 U'
_chemical_oxdiff_usercomment 'UDPMMH #9845 IN FOMBLIN FILM ON MICROMOUNT FOR DPM/STL'
_shelx_space_group_comment
;
The symmetry employed for this shelxl refinement is uniquely defined
by the following loop, which should always be used as a source of
symmetry information in preference to the above space-group names.
They are only intended as comments.
;
_reflns_odcompleteness_completeness 99.76
_reflns_odcompleteness_iscentric 1
_reflns_odcompleteness_theta 66.97
_olex2_refinement_description
;
1. Fixed Uiso
 At 1.2 times of:
  All C(H) groups
 At 1.5 times of:
  All C(H,H,H) groups
2.a Aromatic/amide H refined with riding coordinates:
 C3(H3), C4(H4), C5(H5), C6(H6), C7(H7), C9(H9), C10(H10), C11(H11), C12(H12),
 C13(H13), C18(H18), C19(H19), C20(H20), C21(H21), C22(H22), C24(H24), C25(H25),
  C26(H26), C27(H27), C28(H28), C34(H34), C35(H35), C36(H36), C37(H37),
 C38(H38), C40(H40), C41(H41), C42(H42), C43(H43), C44(H44), C49(H49), C50(H50),
  C51(H51), C52(H52), C53(H53), C55(H55), C56(H56), C57(H57), C58(H58), C59(H59)
2.b Idealised Me refined as rotating group:
 C14(H14A,H14B,H14C), C15(H15A,H15B,H15C), C16(H16A,H16B,H16C), C29(H29A,H29B,
 H29C), C30(H30A,H30B,H30C), C31(H31A,H31B,H31C), C45(H45A,H45B,H45C), C46(H46A,
 H46B,H46C), C47(H47A,H47B,H47C), C60(H60A,H60B,H60C), C61(H61A,H61B,H61C),
 C62(H62A,H62B,H62C)
;
_shelx_shelxl_version_number 2014/7

loop_
_space_group_symop_operation_xyz
'x, y, z'
'-x, -y, -z'

loop_
_atom_site_label
_atom_site_type_symbol
_atom_site_fract_x
_atom_site_fract_y
_atom_site_fract_z
_atom_site_U_iso_or_equiv
_atom_site_adp_type
_atom_site_occupancy
_atom_site_site_symmetry_order
_atom_site_calc_flag
_atom_site_refinement_flags_posn
_atom_site_refinement_flags_adp
_atom_site_refinement_flags_occupancy
_atom_site_disorder_assembly
_atom_site_disorder_group
U1 U 0.83101(2) 0.75595(2) 0.72421(2) 0.01972(8) Uani 1 1 d . . . . .
P1 P 0.61176(13) 0.58044(12) 0.73461(7) 0.0222(3) Uani 1 1 d . . . . .
P2 P 0.85405(13) 0.65890(11) 0.84821(7) 0.0214(3) Uani 1 1 d . . . . .
P3 P 0.88602(13) 0.97544(11) 0.68998(7) 0.0203(3) Uani 1 1 d . . . . .
P4 P 0.96962(13) 0.80231(11) 0.61941(7) 0.0199(3) Uani 1 1 d . . . . .
Si1 Si 0.52547(15) 0.65397(14) 0.61187(9) 0.0283(4) Uani 1 1 d . . . . .
Si2 Si 1.09531(14) 0.82413(13) 0.86740(8) 0.0235(3) Uani 1 1 d . . . . .
Si3 Si 0.76254(15) 0.98114(13) 0.80022(8) 0.0243(3) Uani 1 1 d . . . . .
Si4 Si 0.96587(14) 0.58522(13) 0.63606(8) 0.0217(3) Uani 1 1 d . . . . .
N1 N 0.6275(5) 0.6514(4) 0.6795(3) 0.0229(10) Uani 1 1 d . . . . .
N2 N 0.9526(5) 0.7524(4) 0.8285(3) 0.0234(10) Uani 1 1 d . . . . .
N3 N 0.8174(4) 0.9274(4) 0.7432(2) 0.0194(9) Uani 1 1 d . . . . .
N4 N 0.9351(5) 0.6972(4) 0.6503(2) 0.0237(10) Uani 1 1 d . . . . .
C1 C 0.7417(6) 0.6320(5) 0.7865(3) 0.0248(12) Uani 1 1 d . . . . .
C2 C 0.4897(6) 0.5732(5) 0.7710(3) 0.0274(13) Uani 1 1 d . . . . .
C3 C 0.5140(7) 0.6056(6) 0.8379(4) 0.0413(18) Uani 1 1 d . . . . .
H3 H 0.5917 0.6341 0.8631 0.050 Uiso 1 1 calc R . . . .
C4 C 0.4222(10) 0.5955(8) 0.8668(5) 0.061(3) Uani 1 1 d . . . . .
H4 H 0.4374 0.6170 0.9122 0.073 Uiso 1 1 calc R . . . .
C5 C 0.3124(8) 0.5555(7) 0.8312(6) 0.052(2) Uani 1 1 d . . . . .
H5 H 0.2511 0.5475 0.8522 0.063 Uiso 1 1 calc R . . . .
C6 C 0.2864(7) 0.5258(7) 0.7654(5) 0.047(2) Uani 1 1 d . . . . .
H6 H 0.2084 0.5000 0.7406 0.056 Uiso 1 1 calc R . . . .
C7 C 0.3765(7) 0.5345(7) 0.7359(4) 0.0400(18) Uani 1 1 d . . . . .
H7 H 0.3599 0.5132 0.6903 0.048 Uiso 1 1 calc R . . . .
C8 C 0.5778(6) 0.4456(5) 0.6997(3) 0.0258(12) Uani 1 1 d . . . . .
C9 C 0.5234(7) 0.3642(6) 0.7295(4) 0.0391(17) Uani 1 1 d . . . . .
H9 H 0.4906 0.3774 0.7643 0.047 Uiso 1 1 calc R . . . .
C10 C 0.5175(8) 0.2646(6) 0.7083(5) 0.046(2) Uani 1 1 d . . . . .
H10 H 0.4819 0.2099 0.7292 0.055 Uiso 1 1 calc R . . . .
C11 C 0.5628(8) 0.2438(6) 0.6572(5) 0.0444(19) Uani 1 1 d . . . . .
H11 H 0.5585 0.1752 0.6429 0.053 Uiso 1 1 calc R . . . .
C12 C 0.6153(7) 0.3246(6) 0.6261(4) 0.0390(17) Uani 1 1 d . . . . .
H12 H 0.6451 0.3105 0.5901 0.047 Uiso 1 1 calc R . . . .
C13 C 0.6235(6) 0.4246(5) 0.6480(3) 0.0288(13) Uani 1 1 d . . . . .
H13 H 0.6606 0.4794 0.6276 0.035 Uiso 1 1 calc R . . . .
C14 C 0.4389(7) 0.7324(7) 0.6341(5) 0.046(2) Uani 1 1 d . . . . .
H14A H 0.3907 0.6979 0.6618 0.069 Uiso 1 1 calc GR . . . .
H14B H 0.3892 0.7390 0.5947 0.069 Uiso 1 1 calc GR . . . .
H14C H 0.4912 0.8015 0.6574 0.069 Uiso 1 1 calc GR . . . .
C15 C 0.4217(7) 0.5219(7) 0.5679(4) 0.0419(18) Uani 1 1 d . . . . .
H15A H 0.4654 0.4786 0.5568 0.063 Uiso 1 1 calc GR . . . .
H15B H 0.3731 0.5289 0.5283 0.063 Uiso 1 1 calc GR . . . .
H15C H 0.3727 0.4895 0.5959 0.063 Uiso 1 1 calc GR . . . .
C16 C 0.6099(7) 0.7145(6) 0.5543(3) 0.0375(16) Uani 1 1 d . . . . .
H16A H 0.6671 0.7825 0.5761 0.056 Uiso 1 1 calc GR . . . .
H16B H 0.5571 0.7229 0.5169 0.056 Uiso 1 1 calc GR . . . .
H16C H 0.6496 0.6698 0.5396 0.056 Uiso 1 1 calc GR . . . .
C17 C 0.8947(6) 0.5471(5) 0.8640(3) 0.0236(12) Uani 1 1 d . . . . .
C18 C 0.8230(6) 0.4495(5) 0.8304(3) 0.0298(14) Uani 1 1 d . . . . .
H18 H 0.7547 0.4411 0.7989 0.036 Uiso 1 1 calc R . . . .
C19 C 0.8518(7) 0.3626(6) 0.8434(4) 0.0365(16) Uani 1 1 d . . . . .
H19 H 0.8025 0.2952 0.8208 0.044 Uiso 1 1 calc R . . . .
C20 C 0.9511(8) 0.3751(6) 0.8886(4) 0.0378(17) Uani 1 1 d . . . . .
H20 H 0.9703 0.3162 0.8970 0.045 Uiso 1 1 calc R . . . .
C21 C 1.0235(7) 0.4730(6) 0.9220(4) 0.0377(16) Uani 1 1 d . . . . .
H21 H 1.0923 0.4811 0.9529 0.045 Uiso 1 1 calc R . . . .
C22 C 0.9957(7) 0.5592(5) 0.9103(3) 0.0310(14) Uani 1 1 d . . . . .
H22 H 1.0448 0.6262 0.9336 0.037 Uiso 1 1 calc R . . . .
C23 C 0.8296(6) 0.7013(5) 0.9263(3) 0.0255(12) Uani 1 1 d . . . . .
C24 C 0.7940(6) 0.6329(6) 0.9673(3) 0.0306(14) Uani 1 1 d . . . . .
H24 H 0.7848 0.5622 0.9557 0.037 Uiso 1 1 calc R . . . .
C25 C 0.7714(7) 0.6664(6) 1.0253(4) 0.0371(16) Uani 1 1 d . . . . .
H25 H 0.7472 0.6187 1.0529 0.044 Uiso 1 1 calc R . . . .
C26 C 0.7843(8) 0.7691(7) 1.0423(4) 0.0399(17) Uani 1 1 d . . . . .
H26 H 0.7695 0.7922 1.0819 0.048 Uiso 1 1 calc R . . . .
C27 C 0.8186(7) 0.8379(6) 1.0018(4) 0.0377(16) Uani 1 1 d . . . . .
H27 H 0.8269 0.9084 1.0134 0.045 Uiso 1 1 calc R . . . .
C28 C 0.8411(6) 0.8044(5) 0.9442(3) 0.0305(14) Uani 1 1 d . . . . .
H28 H 0.8646 0.8524 0.9165 0.037 Uiso 1 1 calc R . . . .
C29 C 1.1253(6) 0.8564(6) 0.9580(3) 0.0318(14) Uani 1 1 d . . . . .
H29A H 1.0774 0.8950 0.9697 0.048 Uiso 1 1 calc GR . . . .
H29B H 1.2072 0.8989 0.9757 0.048 Uiso 1 1 calc GR . . . .
H29C H 1.1070 0.7922 0.9756 0.048 Uiso 1 1 calc GR . . . .
C30 C 1.1952(6) 0.7576(6) 0.8486(4) 0.0330(14) Uani 1 1 d . . . . .
H30A H 1.1895 0.7010 0.8730 0.049 Uiso 1 1 calc GR . . . .
H30B H 1.2749 0.8074 0.8607 0.049 Uiso 1 1 calc GR . . . .
H30C H 1.1737 0.7294 0.8021 0.049 Uiso 1 1 calc GR . . . .
C31 C 1.1310(7) 0.9497(5) 0.8373(4) 0.0325(14) Uani 1 1 d . . . . .
H31A H 1.1219 0.9364 0.7904 0.049 Uiso 1 1 calc GR . . . .
H31B H 1.2112 0.9940 0.8585 0.049 Uiso 1 1 calc GR . . . .
H31C H 1.0787 0.9847 0.8473 0.049 Uiso 1 1 calc GR . . . .
C32 C 0.9134(5) 0.8767(5) 0.6576(3) 0.0225(12) Uani 1 1 d . . . . .
C33 C 0.7983(6) 1.0269(5) 0.6336(3) 0.0239(12) Uani 1 1 d . . . . .
C34 C 0.6795(6) 0.9828(5) 0.6196(3) 0.0278(13) Uani 1 1 d . . . . .
H34 H 0.6439 0.9268 0.6395 0.033 Uiso 1 1 calc R . . . .
C35 C 0.6113(6) 1.0195(6) 0.5764(4) 0.0349(15) Uani 1 1 d . . . . .
H35 H 0.5293 0.9889 0.5668 0.042 Uiso 1 1 calc R . . . .
C36 C 0.6643(7) 1.1020(6) 0.5473(3) 0.0333(15) Uani 1 1 d . . . . .
H36 H 0.6183 1.1290 0.5187 0.040 Uiso 1 1 calc R . . . .
C37 C 0.7833(7) 1.1440(6) 0.5600(3) 0.0343(15) Uani 1 1 d . . . . .
H37 H 0.8194 1.1989 0.5395 0.041 Uiso 1 1 calc R . . . .
C38 C 0.8505(6) 1.1063(5) 0.6028(3) 0.0286(13) Uani 1 1 d . . . . .
H38 H 0.9325 1.1348 0.6111 0.034 Uiso 1 1 calc R . . . .
C39 C 1.0135(5) 1.0929(5) 0.7256(3) 0.0235(12) Uani 1 1 d . . . . .
C40 C 1.1228(6) 1.0921(5) 0.7250(3) 0.0261(13) Uani 1 1 d . . . . .
H40 H 1.1305 1.0318 0.7042 0.031 Uiso 1 1 calc R . . . .
C41 C 1.2218(6) 1.1787(5) 0.7545(4) 0.0314(14) Uani 1 1 d . . . . .
H41 H 1.2963 1.1765 0.7546 0.038 Uiso 1 1 calc R . . . .
C42 C 1.2111(6) 1.2675(5) 0.7834(3) 0.0307(14) Uani 1 1 d . . . . .
H42 H 1.2781 1.3266 0.8035 0.037 Uiso 1 1 calc R . . . .
C43 C 1.1006(6) 1.2698(5) 0.7828(3) 0.0302(14) Uani 1 1 d . . . . .
H43 H 1.0924 1.3307 0.8024 0.036 Uiso 1 1 calc R . . . .
C44 C 1.0036(6) 1.1831(5) 0.7537(3) 0.0285(13) Uani 1 1 d . . . . .
H44 H 0.9289 1.1855 0.7528 0.034 Uiso 1 1 calc R . . . .
C45 C 0.6511(7) 0.8711(6) 0.8225(4) 0.0346(15) Uani 1 1 d . . . . .
H45A H 0.5851 0.8379 0.7851 0.052 Uiso 1 1 calc GR . . . .
H45B H 0.6249 0.8978 0.8584 0.052 Uiso 1 1 calc GR . . . .
H45C H 0.6854 0.8201 0.8356 0.052 Uiso 1 1 calc GR . . . .
C46 C 0.8797(7) 1.0583(6) 0.8739(3) 0.0349(15) Uani 1 1 d . . . . .
H46A H 0.9141 1.0123 0.8948 0.052 Uiso 1 1 calc GR . . . .
H46B H 0.8467 1.0903 0.9043 0.052 Uiso 1 1 calc GR . . . .
H46C H 0.9395 1.1126 0.8612 0.052 Uiso 1 1 calc GR . . . .
C47 C 0.6852(7) 1.0691(6) 0.7702(4) 0.0344(15) Uani 1 1 d . . . . .
H47A H 0.7325 1.1175 0.7476 0.052 Uiso 1 1 calc GR . . . .
H47B H 0.6723 1.1081 0.8070 0.052 Uiso 1 1 calc GR . . . .
H47C H 0.6105 1.0273 0.7404 0.052 Uiso 1 1 calc GR . . . .
C48 C 0.9212(5) 0.7760(5) 0.5312(3) 0.0214(11) Uani 1 1 d . . . . .
C49 C 0.9557(6) 0.7101(5) 0.4939(3) 0.0275(13) Uani 1 1 d . . . . .
H49 H 1.0077 0.6798 0.5141 0.033 Uiso 1 1 calc R . . . .
C50 C 0.9150(7) 0.6881(5) 0.4273(3) 0.0319(14) Uani 1 1 d . . . . .
H50 H 0.9395 0.6430 0.4020 0.038 Uiso 1 1 calc R . . . .
C51 C 0.8394(7) 0.7309(6) 0.3974(3) 0.0324(14) Uani 1 1 d . . . . .
H51 H 0.8096 0.7139 0.3518 0.039 Uiso 1 1 calc R . . . .
C52 C 0.8071(7) 0.7993(6) 0.4344(4) 0.0379(16) Uani 1 1 d . . . . .
H52 H 0.7571 0.8311 0.4137 0.045 Uiso 1 1 calc R . . . .
C53 C 0.8464(6) 0.8218(6) 0.5008(3) 0.0318(14) Uani 1 1 d . . . . .
H53 H 0.8229 0.8681 0.5258 0.038 Uiso 1 1 calc R . . . .
C54 C 1.1272(6) 0.8635(5) 0.6328(3) 0.0243(12) Uani 1 1 d . . . . .
C55 C 1.1752(6) 0.9268(5) 0.5912(3) 0.0273(13) Uani 1 1 d . . . . .
H55 H 1.1273 0.9316 0.5525 0.033 Uiso 1 1 calc R . . . .
C56 C 1.2939(6) 0.9827(5) 0.6071(4) 0.0303(14) Uani 1 1 d . . . . .
H56 H 1.3268 1.0255 0.5789 0.036 Uiso 1 1 calc R . . . .
C57 C 1.3644(6) 0.9764(5) 0.6637(4) 0.0331(15) Uani 1 1 d . . . . .
H57 H 1.4452 1.0147 0.6742 0.040 Uiso 1 1 calc R . . . .
C58 C 1.3161(6) 0.9139(5) 0.7050(3) 0.0290(13) Uani 1 1 d . . . . .
H58 H 1.3640 0.9100 0.7441 0.035 Uiso 1 1 calc R . . . .
C59 C 1.1986(6) 0.8575(5) 0.6895(3) 0.0254(12) Uani 1 1 d . . . . .
H59 H 1.1664 0.8142 0.7177 0.030 Uiso 1 1 calc R . . . .
C60 C 0.9473(6) 0.5201(5) 0.7071(3) 0.0288(13) Uani 1 1 d . . . . .
H60A H 1.0033 0.5651 0.7461 0.043 Uiso 1 1 calc GR . . . .
H60B H 0.9602 0.4544 0.7000 0.043 Uiso 1 1 calc GR . . . .
H60C H 0.8686 0.5065 0.7125 0.043 Uiso 1 1 calc GR . . . .
C61 C 0.8646(6) 0.4917(5) 0.5620(3) 0.0275(13) Uani 1 1 d . . . . .
H61A H 0.7860 0.4913 0.5592 0.041 Uiso 1 1 calc GR . . . .
H61B H 0.8656 0.4219 0.5648 0.041 Uiso 1 1 calc GR . . . .
H61C H 0.8894 0.5130 0.5234 0.041 Uiso 1 1 calc GR . . . .
C62 C 1.1187(6) 0.6086(5) 0.6276(4) 0.0294(14) Uani 1 1 d . . . . .
H62A H 1.1359 0.6541 0.5960 0.044 Uiso 1 1 calc GR . . . .
H62B H 1.1258 0.5423 0.6128 0.044 Uiso 1 1 calc GR . . . .
H62C H 1.1735 0.6415 0.6695 0.044 Uiso 1 1 calc GR . . . .

loop_
_atom_site_aniso_label
_atom_site_aniso_U_11
_atom_site_aniso_U_22
_atom_site_aniso_U_33
_atom_site_aniso_U_23
_atom_site_aniso_U_13
_atom_site_aniso_U_12
U1 0.02179(11) 0.02136(11) 0.01885(11) 0.00748(7) 0.00928(7) 0.00776(8)
P1 0.0228(7) 0.0231(7) 0.0235(7) 0.0081(6) 0.0101(6) 0.0080(6)
P2 0.0263(7) 0.0217(7) 0.0184(7) 0.0075(5) 0.0087(5) 0.0082(6)
P3 0.0210(7) 0.0210(7) 0.0210(7) 0.0068(5) 0.0091(5) 0.0072(5)
P4 0.0217(7) 0.0218(7) 0.0193(7) 0.0078(5) 0.0103(5) 0.0075(5)
Si1 0.0243(8) 0.0293(9) 0.0298(9) 0.0124(7) 0.0060(7) 0.0057(7)
Si2 0.0240(8) 0.0258(8) 0.0214(7) 0.0082(6) 0.0062(6) 0.0082(6)
Si3 0.0283(8) 0.0256(8) 0.0236(8) 0.0057(6) 0.0140(6) 0.0108(7)
Si4 0.0237(8) 0.0231(7) 0.0237(8) 0.0092(6) 0.0115(6) 0.0105(6)
N1 0.028(3) 0.016(2) 0.029(3) 0.0068(19) 0.013(2) 0.009(2)
N2 0.025(3) 0.026(3) 0.024(2) 0.010(2) 0.009(2) 0.013(2)
N3 0.021(2) 0.026(2) 0.019(2) 0.0045(19) 0.0093(18) 0.015(2)
N4 0.024(2) 0.029(3) 0.020(2) 0.009(2) 0.0090(19) 0.008(2)
C1 0.033(3) 0.023(3) 0.024(3) 0.006(2) 0.016(3) 0.012(3)
C2 0.031(3) 0.021(3) 0.036(3) 0.012(3) 0.018(3) 0.010(2)
C3 0.038(4) 0.038(4) 0.045(4) -0.005(3) 0.018(3) 0.009(3)
C4 0.061(6) 0.063(6) 0.062(6) 0.002(5) 0.045(5) 0.014(5)
C5 0.047(5) 0.043(4) 0.089(7) 0.024(5) 0.054(5) 0.021(4)
C6 0.031(4) 0.050(5) 0.077(6) 0.043(5) 0.023(4) 0.022(3)
C7 0.031(4) 0.050(4) 0.047(4) 0.029(4) 0.018(3) 0.013(3)
C8 0.029(3) 0.024(3) 0.026(3) 0.006(2) 0.008(2) 0.011(2)
C9 0.045(4) 0.031(4) 0.046(4) 0.011(3) 0.029(4) 0.009(3)
C10 0.051(5) 0.031(4) 0.063(5) 0.017(4) 0.038(4) 0.009(3)
C11 0.047(4) 0.022(3) 0.067(5) 0.003(3) 0.030(4) 0.007(3)
C12 0.045(4) 0.033(4) 0.048(4) 0.005(3) 0.028(4) 0.017(3)
C13 0.028(3) 0.030(3) 0.033(3) 0.008(3) 0.017(3) 0.008(3)
C14 0.031(4) 0.050(5) 0.069(6) 0.030(4) 0.019(4) 0.021(3)
C15 0.029(4) 0.047(4) 0.034(4) 0.009(3) 0.000(3) -0.002(3)
C16 0.039(4) 0.039(4) 0.025(3) 0.008(3) 0.004(3) 0.003(3)
C17 0.031(3) 0.022(3) 0.023(3) 0.009(2) 0.014(2) 0.008(2)
C18 0.034(3) 0.030(3) 0.030(3) 0.010(3) 0.017(3) 0.011(3)
C19 0.049(4) 0.026(3) 0.044(4) 0.012(3) 0.022(3) 0.018(3)
C20 0.058(5) 0.031(4) 0.044(4) 0.021(3) 0.029(4) 0.028(3)
C21 0.038(4) 0.044(4) 0.043(4) 0.022(3) 0.017(3) 0.022(3)
C22 0.041(4) 0.028(3) 0.032(3) 0.015(3) 0.012(3) 0.019(3)
C23 0.027(3) 0.028(3) 0.025(3) 0.009(2) 0.009(2) 0.012(3)
C24 0.041(4) 0.036(3) 0.029(3) 0.014(3) 0.018(3) 0.023(3)
C25 0.053(4) 0.047(4) 0.030(3) 0.022(3) 0.024(3) 0.029(4)
C26 0.057(5) 0.052(5) 0.024(3) 0.010(3) 0.020(3) 0.030(4)
C27 0.047(4) 0.031(4) 0.038(4) 0.002(3) 0.013(3) 0.017(3)
C28 0.040(4) 0.026(3) 0.028(3) 0.006(3) 0.017(3) 0.010(3)
C29 0.032(3) 0.032(3) 0.024(3) 0.003(3) 0.000(3) 0.007(3)
C30 0.033(3) 0.042(4) 0.033(3) 0.016(3) 0.011(3) 0.021(3)
C31 0.038(4) 0.025(3) 0.033(3) 0.012(3) 0.007(3) 0.009(3)
C32 0.024(3) 0.020(3) 0.026(3) 0.012(2) 0.013(2) 0.004(2)
C33 0.034(3) 0.027(3) 0.017(3) 0.006(2) 0.011(2) 0.015(3)
C34 0.032(3) 0.028(3) 0.027(3) 0.010(3) 0.011(3) 0.013(3)
C35 0.030(3) 0.044(4) 0.034(4) 0.006(3) 0.010(3) 0.016(3)
C36 0.039(4) 0.039(4) 0.029(3) 0.009(3) 0.009(3) 0.023(3)
C37 0.046(4) 0.036(4) 0.030(3) 0.015(3) 0.013(3) 0.022(3)
C38 0.029(3) 0.033(3) 0.033(3) 0.011(3) 0.017(3) 0.018(3)
C39 0.027(3) 0.026(3) 0.022(3) 0.011(2) 0.010(2) 0.011(2)
C40 0.026(3) 0.030(3) 0.024(3) 0.012(2) 0.008(2) 0.010(3)
C41 0.026(3) 0.029(3) 0.041(4) 0.016(3) 0.010(3) 0.009(3)
C42 0.029(3) 0.025(3) 0.028(3) 0.007(3) 0.006(3) -0.004(3)
C43 0.038(4) 0.023(3) 0.030(3) 0.004(3) 0.013(3) 0.009(3)
C44 0.030(3) 0.023(3) 0.031(3) 0.006(2) 0.013(3) 0.004(3)
C45 0.039(4) 0.036(4) 0.040(4) 0.012(3) 0.031(3) 0.014(3)
C46 0.046(4) 0.034(4) 0.024(3) 0.005(3) 0.008(3) 0.013(3)
C47 0.036(4) 0.033(4) 0.038(4) 0.003(3) 0.013(3) 0.016(3)
C48 0.026(3) 0.022(3) 0.020(3) 0.009(2) 0.012(2) 0.010(2)
C49 0.035(3) 0.023(3) 0.025(3) 0.009(2) 0.010(3) 0.009(3)
C50 0.047(4) 0.026(3) 0.025(3) 0.009(2) 0.017(3) 0.009(3)
C51 0.044(4) 0.033(3) 0.021(3) 0.007(3) 0.012(3) 0.012(3)
C52 0.039(4) 0.045(4) 0.032(4) 0.021(3) 0.007(3) 0.015(3)
C53 0.036(4) 0.036(4) 0.030(3) 0.011(3) 0.012(3) 0.019(3)
C54 0.026(3) 0.023(3) 0.027(3) 0.004(2) 0.010(2) 0.011(2)
C55 0.030(3) 0.026(3) 0.030(3) 0.009(3) 0.013(3) 0.011(3)
C56 0.026(3) 0.030(3) 0.041(4) 0.011(3) 0.017(3) 0.011(3)
C57 0.022(3) 0.028(3) 0.049(4) 0.008(3) 0.013(3) 0.007(3)
C58 0.025(3) 0.027(3) 0.031(3) 0.002(3) 0.002(3) 0.007(3)
C59 0.029(3) 0.027(3) 0.027(3) 0.008(2) 0.012(2) 0.015(3)
C60 0.038(4) 0.026(3) 0.034(3) 0.015(3) 0.017(3) 0.018(3)
C61 0.030(3) 0.028(3) 0.027(3) 0.006(2) 0.012(3) 0.010(3)
C62 0.032(3) 0.028(3) 0.041(4) 0.014(3) 0.019(3) 0.019(3)

loop_
_atom_type_symbol
_atom_type_description
_atom_type_scat_dispersion_real
_atom_type_scat_dispersion_imag
_atom_type_scat_source
C C 0.0181 0.0091 'International Tables Vol C Tables 4.2.6.8 and 6.1.1.4'
H H 0.0000 0.0000 'International Tables Vol C Tables 4.2.6.8 and 6.1.1.4'
N N 0.0311 0.0180 'International Tables Vol C Tables 4.2.6.8 and 6.1.1.4'
P P 0.2955 0.4335 'International Tables Vol C Tables 4.2.6.8 and 6.1.1.4'
Si Si 0.2541 0.3302 'International Tables Vol C Tables 4.2.6.8 and 6.1.1.4'
U U -4.3638 13.4090 'International Tables Vol C Tables 4.2.6.8 and 6.1.1.4'

loop_
_exptl_crystal_face_index_h
_exptl_crystal_face_index_k
_exptl_crystal_face_index_l
_exptl_crystal_face_perp_dist
_exptl_oxdiff_crystal_face_indexfrac_h
_exptl_oxdiff_crystal_face_indexfrac_k
_exptl_oxdiff_crystal_face_indexfrac_l
_exptl_oxdiff_crystal_face_x
_exptl_oxdiff_crystal_face_y
_exptl_oxdiff_crystal_face_z
3 -3 -13 0.1625 3.0488 -2.9848 -13.0135 1.0179 0.0000 -0.1615
0 8 -8 0.0876 -0.0191 8.0064 -7.9898 0.0203 -0.0856 -1.0267
0 -8 5 0.0978 0.0271 -8.0061 4.9877 0.1722 0.0073 0.9447
-7 -1 1 0.0314 -6.9964 -1.0376 0.9957 0.0007 -0.8886 0.3835
0 8 -5 0.1180 -0.0271 8.0061 -4.9877 -0.1722 -0.0073 -0.9447
-3 2 13 0.1504 -3.0438 1.9841 13.0115 -0.9563 -0.0154 0.2625
-3 -3 13 0.1016 -3.0186 -3.0193 13.0017 -0.6480 -0.0924 0.7675
7 0 0 0.0394 6.9988 0.0368 0.0030 -0.0033 0.8992 -0.2551
1 0 5 0.1140 0.9985 0.0002 5.0016 -0.3210 0.2603 0.1001
-5 3 5 0.1301 -5.0022 2.9999 5.0012 -0.5047 -0.4622 0.0122
-3 -1 5 0.0777 -3.0004 -1.0002 4.9997 -0.2589 -0.2691 0.3450
3 -1 -13 0.1535 3.0036 -1.0002 -13.0027 0.8952 0.0262 -0.3604
-4 1 -10 0.1173 -3.9973 0.9995 -10.0033 0.5807 -0.7615 -0.2295

loop_
_geom_angle_atom_site_label_1
_geom_angle_atom_site_label_2
_geom_angle_atom_site_label_3
_geom_angle
_geom_angle_site_symmetry_1
_geom_angle_site_symmetry_3
N1 U1 N2 126.62(17) . .
N1 U1 N3 99.79(17) . .
N1 U1 N4 105.36(17) . .
N2 U1 N4 99.16(17) . .
N3 U1 N2 102.17(17) . .
N3 U1 N4 126.68(17) . .
C1 U1 N1 63.6(2) . .
C1 U1 N2 63.1(2) . .
C1 U1 N3 117.34(18) . .
C1 U1 N4 115.93(19) . .
C1 U1 C32 177.5(2) . .
C32 U1 N1 113.97(19) . .
C32 U1 N2 119.4(2) . .
C32 U1 N3 63.18(19) . .
C32 U1 N4 63.72(19) . .
N1 P1 C1 101.8(3) . .
N1 P1 C2 116.0(3) . .
N1 P1 C8 110.0(3) . .
C1 P1 C2 114.5(3) . .
C1 P1 C8 112.5(3) . .
C8 P1 C2 102.3(3) . .
N2 P2 C1 102.2(3) . .
N2 P2 C17 114.9(3) . .
N2 P2 C23 110.8(3) . .
C1 P2 C17 114.0(3) . .
C1 P2 C23 114.1(3) . .
C17 P2 C23 101.4(3) . .
N3 P3 C32 102.3(3) . .
N3 P3 C33 110.8(3) . .
N3 P3 C39 112.8(3) . .
C32 P3 C33 115.4(3) . .
C32 P3 C39 115.1(3) . .
C39 P3 C33 100.8(3) . .
N4 P4 C32 103.5(3) . .
N4 P4 C48 112.5(3) . .
N4 P4 C54 111.3(3) . .
C32 P4 C48 115.3(3) . .
C32 P4 C54 112.1(3) . .
C48 P4 C54 102.3(3) . .
N1 Si1 C14 111.5(4) . .
N1 Si1 C15 114.1(3) . .
N1 Si1 C16 106.2(3) . .
C14 Si1 C15 108.0(4) . .
C14 Si1 C16 109.7(4) . .
C16 Si1 C15 107.2(4) . .
N2 Si2 C29 115.0(3) . .
N2 Si2 C30 111.9(3) . .
N2 Si2 C31 106.2(3) . .
C30 Si2 C29 107.1(3) . .
C31 Si2 C29 107.0(3) . .
C31 Si2 C30 109.5(3) . .
N3 Si3 C45 107.3(3) . .
N3 Si3 C46 111.4(3) . .
N3 Si3 C47 114.5(3) . .
C45 Si3 C47 106.0(4) . .
C46 Si3 C45 110.4(3) . .
C46 Si3 C47 107.1(3) . .
N4 Si4 C60 106.8(3) . .
N4 Si4 C61 112.9(3) . .
N4 Si4 C62 114.3(3) . .
C60 Si4 C61 107.6(3) . .
C60 Si4 C62 107.7(3) . .
C61 Si4 C62 107.3(3) . .
P1 N1 U1 97.6(3) . .
P1 N1 Si1 129.9(3) . .
Si1 N1 U1 132.4(3) . .
P2 N2 U1 96.4(2) . .
P2 N2 Si2 131.8(3) . .
Si2 N2 U1 131.7(3) . .
P3 N3 U1 97.0(2) . .
P3 N3 Si3 132.6(3) . .
Si3 N3 U1 130.3(3) . .
P4 N4 U1 95.8(2) . .
P4 N4 Si4 130.8(3) . .
Si4 N4 U1 133.4(3) . .
P1 C1 U1 96.9(3) . .
P2 C1 U1 98.3(3) . .
P2 C1 P1 164.8(4) . .
C3 C2 P1 117.9(6) . .
C7 C2 P1 122.9(6) . .
C7 C2 C3 119.2(7) . .
C2 C3 H3 120.7 . .
C4 C3 C2 118.7(9) . .
C4 C3 H3 120.7 . .
C3 C4 H4 119.7 . .
C5 C4 C3 120.6(10) . .
C5 C4 H4 119.7 . .
C4 C5 H5 119.1 . .
C4 C5 C6 121.8(7) . .
C6 C5 H5 119.1 . .
C5 C6 H6 120.9 . .
C5 C6 C7 118.3(8) . .
C7 C6 H6 120.9 . .
C2 C7 C6 121.3(8) . .
C2 C7 H7 119.3 . .
C6 C7 H7 119.3 . .
C9 C8 P1 121.7(5) . .
C13 C8 P1 118.2(5) . .
C13 C8 C9 119.3(6) . .
C8 C9 H9 120.0 . .
C10 C9 C8 120.0(7) . .
C10 C9 H9 120.0 . .
C9 C10 H10 119.7 . .
C11 C10 C9 120.7(7) . .
C11 C10 H10 119.7 . .
C10 C11 H11 120.1 . .
C10 C11 C12 119.7(7) . .
C12 C11 H11 120.1 . .
C11 C12 H12 120.1 . .
C13 C12 C11 119.8(7) . .
C13 C12 H12 120.1 . .
C8 C13 H13 119.7 . .
C12 C13 C8 120.5(6) . .
C12 C13 H13 119.7 . .
Si1 C14 H14A 109.5 . .
Si1 C14 H14B 109.5 . .
Si1 C14 H14C 109.5 . .
H14A C14 H14B 109.5 . .
H14A C14 H14C 109.5 . .
H14B C14 H14C 109.5 . .
Si1 C15 H15A 109.5 . .
Si1 C15 H15B 109.5 . .
Si1 C15 H15C 109.5 . .
H15A C15 H15B 109.5 . .
H15A C15 H15C 109.5 . .
H15B C15 H15C 109.5 . .
Si1 C16 H16A 109.5 . .
Si1 C16 H16B 109.5 . .
Si1 C16 H16C 109.5 . .
H16A C16 H16B 109.5 . .
H16A C16 H16C 109.5 . .
H16B C16 H16C 109.5 . .
C18 C17 P2 119.0(5) . .
C18 C17 C22 120.0(6) . .
C22 C17 P2 121.0(5) . .
C17 C18 H18 120.3 . .
C17 C18 C19 119.5(7) . .
C19 C18 H18 120.3 . .
C18 C19 H19 119.9 . .
C20 C19 C18 120.1(7) . .
C20 C19 H19 119.9 . .
C19 C20 H20 119.8 . .
C19 C20 C21 120.4(7) . .
C21 C20 H20 119.8 . .
C20 C21 H21 119.9 . .
C22 C21 C20 120.1(7) . .
C22 C21 H21 119.9 . .
C17 C22 H22 120.1 . .
C21 C22 C17 119.8(7) . .
C21 C22 H22 120.1 . .
C24 C23 P2 122.1(5) . .
C24 C23 C28 118.3(6) . .
C28 C23 P2 119.5(5) . .
C23 C24 H24 119.5 . .
C23 C24 C25 121.0(7) . .
C25 C24 H24 119.5 . .
C24 C25 H25 120.1 . .
C26 C25 C24 119.8(6) . .
C26 C25 H25 120.1 . .
C25 C26 H26 120.0 . .
C27 C26 C25 119.9(7) . .
C27 C26 H26 120.0 . .
C26 C27 H27 119.9 . .
C26 C27 C28 120.1(7) . .
C28 C27 H27 119.9 . .
C23 C28 H28 119.6 . .
C27 C28 C23 120.8(6) . .
C27 C28 H28 119.6 . .
Si2 C29 H29A 109.5 . .
Si2 C29 H29B 109.5 . .
Si2 C29 H29C 109.5 . .
H29A C29 H29B 109.5 . .
H29A C29 H29C 109.5 . .
H29B C29 H29C 109.5 . .
Si2 C30 H30A 109.5 . .
Si2 C30 H30B 109.5 . .
Si2 C30 H30C 109.5 . .
H30A C30 H30B 109.5 . .
H30A C30 H30C 109.5 . .
H30B C30 H30C 109.5 . .
Si2 C31 H31A 109.5 . .
Si2 C31 H31B 109.5 . .
Si2 C31 H31C 109.5 . .
H31A C31 H31B 109.5 . .
H31A C31 H31C 109.5 . .
H31B C31 H31C 109.5 . .
P3 C32 U1 97.5(3) . .
P3 C32 P4 164.2(4) . .
P4 C32 U1 97.0(3) . .
C34 C33 P3 119.4(5) . .
C34 C33 C38 119.8(6) . .
C38 C33 P3 120.7(5) . .
C33 C34 H34 119.8 . .
C33 C34 C35 120.4(6) . .
C35 C34 H34 119.8 . .
C34 C35 H35 120.2 . .
C34 C35 C36 119.5(7) . .
C36 C35 H35 120.2 . .
C35 C36 H36 120.1 . .
C37 C36 C35 119.8(7) . .
C37 C36 H36 120.1 . .
C36 C37 H37 119.9 . .
C36 C37 C38 120.2(7) . .
C38 C37 H37 119.9 . .
C33 C38 H38 119.9 . .
C37 C38 C33 120.2(7) . .
C37 C38 H38 119.9 . .
C40 C39 P3 119.7(5) . .
C40 C39 C44 118.7(6) . .
C44 C39 P3 121.6(5) . .
C39 C40 H40 119.5 . .
C39 C40 C41 121.0(6) . .
C41 C40 H40 119.5 . .
C40 C41 H41 120.1 . .
C42 C41 C40 119.8(7) . .
C42 C41 H41 120.1 . .
C41 C42 H42 120.3 . .
C41 C42 C43 119.5(6) . .
C43 C42 H42 120.3 . .
C42 C43 H43 120.1 . .
C44 C43 C42 119.9(6) . .
C44 C43 H43 120.1 . .
C39 C44 H44 119.5 . .
C43 C44 C39 121.1(7) . .
C43 C44 H44 119.5 . .
Si3 C45 H45A 109.5 . .
Si3 C45 H45B 109.5 . .
Si3 C45 H45C 109.5 . .
H45A C45 H45B 109.5 . .
H45A C45 H45C 109.5 . .
H45B C45 H45C 109.5 . .
Si3 C46 H46A 109.5 . .
Si3 C46 H46B 109.5 . .
Si3 C46 H46C 109.5 . .
H46A C46 H46B 109.5 . .
H46A C46 H46C 109.5 . .
H46B C46 H46C 109.5 . .
Si3 C47 H47A 109.5 . .
Si3 C47 H47B 109.5 . .
Si3 C47 H47C 109.5 . .
H47A C47 H47B 109.5 . .
H47A C47 H47C 109.5 . .
H47B C47 H47C 109.5 . .
C49 C48 P4 121.1(5) . .
C49 C48 C53 119.3(6) . .
C53 C48 P4 119.6(5) . .
C48 C49 H49 119.8 . .
C48 C49 C50 120.4(7) . .
C50 C49 H49 119.8 . .
C49 C50 H50 119.8 . .
C51 C50 C49 120.5(7) . .
C51 C50 H50 119.8 . .
C50 C51 H51 120.3 . .
C50 C51 C52 119.4(6) . .
C52 C51 H51 120.3 . .
C51 C52 H52 119.6 . .
C53 C52 C51 120.9(7) . .
C53 C52 H52 119.6 . .
C48 C53 H53 120.2 . .
C52 C53 C48 119.6(7) . .
C52 C53 H53 120.2 . .
C55 C54 P4 120.8(5) . .
C59 C54 P4 119.2(5) . .
C59 C54 C55 119.5(6) . .
C54 C55 H55 120.2 . .
C56 C55 C54 119.5(6) . .
C56 C55 H55 120.2 . .
C55 C56 H56 119.7 . .
C57 C56 C55 120.6(6) . .
C57 C56 H56 119.7 . .
C56 C57 H57 120.2 . .
C56 C57 C58 119.6(6) . .
C58 C57 H57 120.2 . .
C57 C58 H58 119.9 . .
C59 C58 C57 120.3(6) . .
C59 C58 H58 119.9 . .
C54 C59 H59 119.8 . .
C58 C59 C54 120.5(6) . .
C58 C59 H59 119.8 . .
Si4 C60 H60A 109.5 . .
Si4 C60 H60B 109.5 . .
Si4 C60 H60C 109.5 . .
H60A C60 H60B 109.5 . .
H60A C60 H60C 109.5 . .
H60B C60 H60C 109.5 . .
Si4 C61 H61A 109.5 . .
Si4 C61 H61B 109.5 . .
Si4 C61 H61C 109.5 . .
H61A C61 H61B 109.5 . .
H61A C61 H61C 109.5 . .
H61B C61 H61C 109.5 . .
Si4 C62 H62A 109.5 . .
Si4 C62 H62B 109.5 . .
Si4 C62 H62C 109.5 . .
H62A C62 H62B 109.5 . .
H62A C62 H62C 109.5 . .
H62B C62 H62C 109.5 . .

loop_
_geom_bond_atom_site_label_1
_geom_bond_atom_site_label_2
_geom_bond_distance
_geom_bond_site_symmetry_2
U1 N1 2.433(5) .
U1 N2 2.468(5) .
U1 N3 2.440(5) .
U1 N4 2.478(5) .
U1 C1 2.410(6) .
U1 C32 2.421(6) .
P1 N1 1.616(5) .
P1 C1 1.671(7) .
P1 C2 1.837(7) .
P1 C8 1.817(7) .
P2 N2 1.633(5) .
P2 C1 1.648(7) .
P2 C17 1.830(6) .
P2 C23 1.833(7) .
P3 N3 1.630(5) .
P3 C32 1.640(6) .
P3 C33 1.837(6) .
P3 C39 1.835(7) .
P4 N4 1.629(5) .
P4 C32 1.664(6) .
P4 C48 1.828(6) .
P4 C54 1.836(7) .
Si1 N1 1.753(6) .
Si1 C14 1.866(8) .
Si1 C15 1.883(8) .
Si1 C16 1.871(7) .
Si2 N2 1.729(6) .
Si2 C29 1.880(7) .
Si2 C30 1.869(7) .
Si2 C31 1.868(7) .
Si3 N3 1.735(5) .
Si3 C45 1.882(7) .
Si3 C46 1.878(8) .
Si3 C47 1.887(7) .
Si4 N4 1.734(6) .
Si4 C60 1.864(6) .
Si4 C61 1.878(7) .
Si4 C62 1.896(7) .
C2 C3 1.398(11) .
C2 C7 1.374(11) .
C3 H3 0.9500 .
C3 C4 1.391(11) .
C4 H4 0.9500 .
C4 C5 1.343(16) .
C5 H5 0.9500 .
C5 C6 1.371(15) .
C6 H6 0.9500 .
C6 C7 1.384(11) .
C7 H7 0.9500 .
C8 C9 1.404(10) .
C8 C13 1.392(9) .
C9 H9 0.9500 .
C9 C10 1.383(11) .
C10 H10 0.9500 .
C10 C11 1.377(12) .
C11 H11 0.9500 .
C11 C12 1.408(11) .
C12 H12 0.9500 .
C12 C13 1.382(10) .
C13 H13 0.9500 .
C14 H14A 0.9800 .
C14 H14B 0.9800 .
C14 H14C 0.9800 .
C15 H15A 0.9800 .
C15 H15B 0.9800 .
C15 H15C 0.9800 .
C16 H16A 0.9800 .
C16 H16B 0.9800 .
C16 H16C 0.9800 .
C17 C18 1.382(10) .
C17 C22 1.404(10) .
C18 H18 0.9500 .
C18 C19 1.408(10) .
C19 H19 0.9500 .
C19 C20 1.373(12) .
C20 H20 0.9500 .
C20 C21 1.387(12) .
C21 H21 0.9500 .
C21 C22 1.385(10) .
C22 H22 0.9500 .
C23 C24 1.386(9) .
C23 C28 1.394(10) .
C24 H24 0.9500 .
C24 C25 1.395(10) .
C25 H25 0.9500 .
C25 C26 1.382(12) .
C26 H26 0.9500 .
C26 C27 1.379(11) .
C27 H27 0.9500 .
C27 C28 1.389(10) .
C28 H28 0.9500 .
C29 H29A 0.9800 .
C29 H29B 0.9800 .
C29 H29C 0.9800 .
C30 H30A 0.9800 .
C30 H30B 0.9800 .
C30 H30C 0.9800 .
C31 H31A 0.9800 .
C31 H31B 0.9800 .
C31 H31C 0.9800 .
C33 C34 1.376(10) .
C33 C38 1.389(9) .
C34 H34 0.9500 .
C34 C35 1.391(10) .
C35 H35 0.9500 .
C35 C36 1.399(11) .
C36 H36 0.9500 .
C36 C37 1.379(11) .
C37 H37 0.9500 .
C37 C38 1.386(10) .
C38 H38 0.9500 .
C39 C40 1.384(9) .
C39 C44 1.386(9) .
C40 H40 0.9500 .
C40 C41 1.398(10) .
C41 H41 0.9500 .
C41 C42 1.380(11) .
C42 H42 0.9500 .
C42 C43 1.402(10) .
C43 H43 0.9500 .
C43 C44 1.384(10) .
C44 H44 0.9500 .
C45 H45A 0.9800 .
C45 H45B 0.9800 .
C45 H45C 0.9800 .
C46 H46A 0.9800 .
C46 H46B 0.9800 .
C46 H46C 0.9800 .
C47 H47A 0.9800 .
C47 H47B 0.9800 .
C47 H47C 0.9800 .
C48 C49 1.381(9) .
C48 C53 1.400(9) .
C49 H49 0.9500 .
C49 C50 1.384(10) .
C50 H50 0.9500 .
C50 C51 1.374(11) .
C51 H51 0.9500 .
C51 C52 1.385(11) .
C52 H52 0.9500 .
C52 C53 1.378(11) .
C53 H53 0.9500 .
C54 C55 1.399(9) .
C54 C59 1.393(9) .
C55 H55 0.9500 .
C55 C56 1.393(10) .
C56 H56 0.9500 .
C56 C57 1.387(11) .
C57 H57 0.9500 .
C57 C58 1.389(10) .
C58 H58 0.9500 .
C58 C59 1.382(9) .
C59 H59 0.9500 .
C60 H60A 0.9800 .
C60 H60B 0.9800 .
C60 H60C 0.9800 .
C61 H61A 0.9800 .
C61 H61B 0.9800 .
C61 H61C 0.9800 .
C62 H62A 0.9800 .
C62 H62B 0.9800 .
C62 H62C 0.9800 .

loop_
_geom_torsion_atom_site_label_1
_geom_torsion_atom_site_label_2
_geom_torsion_atom_site_label_3
_geom_torsion_atom_site_label_4
_geom_torsion
_geom_torsion_site_symmetry_1
_geom_torsion_site_symmetry_2
_geom_torsion_site_symmetry_3
_geom_torsion_site_symmetry_4
P1 C2 C3 C4 -176.6(7) . . . .
P1 C2 C7 C6 177.1(6) . . . .
P1 C8 C9 C10 -168.4(7) . . . .
P1 C8 C13 C12 170.1(6) . . . .
P2 C17 C18 C19 -178.4(5) . . . .
P2 C17 C22 C21 179.0(5) . . . .
P2 C23 C24 C25 -177.3(6) . . . .
P2 C23 C28 C27 177.4(6) . . . .
P3 C33 C34 C35 -179.2(5) . . . .
P3 C33 C38 C37 179.5(5) . . . .
P3 C39 C40 C41 -176.9(5) . . . .
P3 C39 C44 C43 177.2(5) . . . .
P4 C48 C49 C50 177.7(5) . . . .
P4 C48 C53 C52 -178.0(6) . . . .
P4 C54 C55 C56 171.8(5) . . . .
P4 C54 C59 C58 -171.4(5) . . . .
N1 P1 C1 U1 -3.7(3) . . . .
N1 P1 C1 P2 179.9(16) . . . .
N1 P1 C2 C3 -121.2(6) . . . .
N1 P1 C2 C7 60.9(7) . . . .
N1 P1 C8 C9 -158.7(6) . . . .
N1 P1 C8 C13 31.6(6) . . . .
N2 P2 C1 U1 0.8(3) . . . .
N2 P2 C1 P1 177.1(16) . . . .
N2 P2 C17 C18 -125.7(5) . . . .
N2 P2 C17 C22 55.7(6) . . . .
N2 P2 C23 C24 -150.8(6) . . . .
N2 P2 C23 C28 32.6(6) . . . .
N3 P3 C32 U1 -2.2(3) . . . .
N3 P3 C32 P4 -157.9(16) . . . .
N3 P3 C33 C34 -29.9(6) . . . .
N3 P3 C33 C38 153.2(5) . . . .
N3 P3 C39 C40 115.4(5) . . . .
N3 P3 C39 C44 -64.3(6) . . . .
N4 P4 C32 U1 -0.2(3) . . . .
N4 P4 C32 P3 155.5(16) . . . .
N4 P4 C48 C49 -57.6(6) . . . .
N4 P4 C48 C53 121.4(5) . . . .
N4 P4 C54 C55 154.4(5) . . . .
N4 P4 C54 C59 -33.7(6) . . . .
C1 P1 N1 U1 3.6(3) . . . .
C1 P1 N1 Si1 -173.5(4) . . . .
C1 P1 C2 C3 -3.0(7) . . . .
C1 P1 C2 C7 179.1(6) . . . .
C1 P1 C8 C9 88.5(7) . . . .
C1 P1 C8 C13 -81.2(6) . . . .
C1 P2 N2 U1 -0.7(3) . . . .
C1 P2 N2 Si2 179.9(4) . . . .
C1 P2 C17 C18 -8.2(6) . . . .
C1 P2 C17 C22 173.2(5) . . . .
C1 P2 C23 C24 94.6(6) . . . .
C1 P2 C23 C28 -82.0(6) . . . .
C2 P1 N1 U1 128.6(3) . . . .
C2 P1 N1 Si1 -48.5(5) . . . .
C2 P1 C1 U1 -129.6(3) . . . .
C2 P1 C1 P2 54.0(17) . . . .
C2 P1 C8 C9 -34.9(7) . . . .
C2 P1 C8 C13 155.5(6) . . . .
C2 C3 C4 C5 -0.2(15) . . . .
C3 C2 C7 C6 -0.8(11) . . . .
C3 C4 C5 C6 -1.7(16) . . . .
C4 C5 C6 C7 2.3(13) . . . .
C5 C6 C7 C2 -1.0(12) . . . .
C7 C2 C3 C4 1.4(12) . . . .
C8 P1 N1 U1 -115.9(3) . . . .
C8 P1 N1 Si1 67.0(5) . . . .
C8 P1 C1 U1 114.1(3) . . . .
C8 P1 C1 P2 -62.3(17) . . . .
C8 P1 C2 C3 119.0(6) . . . .
C8 P1 C2 C7 -58.9(6) . . . .
C8 C9 C10 C11 -1.2(15) . . . .
C9 C8 C13 C12 0.2(11) . . . .
C9 C10 C11 C12 -0.1(15) . . . .
C10 C11 C12 C13 1.5(14) . . . .
C11 C12 C13 C8 -1.5(13) . . . .
C13 C8 C9 C10 1.2(12) . . . .
C14 Si1 N1 U1 -94.7(4) . . . .
C14 Si1 N1 P1 81.5(5) . . . .
C15 Si1 N1 U1 142.6(4) . . . .
C15 Si1 N1 P1 -41.2(5) . . . .
C16 Si1 N1 U1 24.8(5) . . . .
C16 Si1 N1 P1 -159.1(4) . . . .
C17 P2 N2 U1 123.3(3) . . . .
C17 P2 N2 Si2 -56.1(5) . . . .
C17 P2 C1 U1 -123.8(3) . . . .
C17 P2 C1 P1 52.6(17) . . . .
C17 P2 C23 C24 -28.4(6) . . . .
C17 P2 C23 C28 155.0(6) . . . .
C17 C18 C19 C20 -0.6(10) . . . .
C18 C17 C22 C21 0.4(10) . . . .
C18 C19 C20 C21 0.3(11) . . . .
C19 C20 C21 C22 0.4(11) . . . .
C20 C21 C22 C17 -0.8(11) . . . .
C22 C17 C18 C19 0.3(10) . . . .
C23 P2 N2 U1 -122.6(3) . . . .
C23 P2 N2 Si2 58.1(5) . . . .
C23 P2 C1 U1 120.4(3) . . . .
C23 P2 C1 P1 -63.2(17) . . . .
C23 P2 C17 C18 114.8(5) . . . .
C23 P2 C17 C22 -63.8(6) . . . .
C23 C24 C25 C26 0.1(12) . . . .
C24 C23 C28 C27 0.7(11) . . . .
C24 C25 C26 C27 0.5(13) . . . .
C25 C26 C27 C28 -0.5(13) . . . .
C26 C27 C28 C23 -0.1(12) . . . .
C28 C23 C24 C25 -0.7(11) . . . .
C29 Si2 N2 U1 143.9(4) . . . .
C29 Si2 N2 P2 -37.0(5) . . . .
C30 Si2 N2 U1 -93.6(4) . . . .
C30 Si2 N2 P2 85.5(5) . . . .
C31 Si2 N2 U1 25.8(5) . . . .
C31 Si2 N2 P2 -155.1(4) . . . .
C32 P3 N3 U1 2.2(3) . . . .
C32 P3 N3 Si3 177.3(4) . . . .
C32 P3 C33 C34 85.7(6) . . . .
C32 P3 C33 C38 -91.1(6) . . . .
C32 P3 C39 C40 -1.5(6) . . . .
C32 P3 C39 C44 178.8(5) . . . .
C32 P4 N4 U1 0.2(3) . . . .
C32 P4 N4 Si4 -178.5(4) . . . .
C32 P4 C48 C49 -176.0(5) . . . .
C32 P4 C48 C53 3.0(6) . . . .
C32 P4 C54 C55 -90.1(6) . . . .
C32 P4 C54 C59 81.7(6) . . . .
C33 P3 N3 U1 125.7(2) . . . .
C33 P3 N3 Si3 -59.2(5) . . . .
C33 P3 C32 U1 -122.6(3) . . . .
C33 P3 C32 P4 81.7(17) . . . .
C33 P3 C39 C40 -126.4(5) . . . .
C33 P3 C39 C44 53.9(6) . . . .
C33 C34 C35 C36 0.0(11) . . . .
C34 C33 C38 C37 2.7(10) . . . .
C34 C35 C36 C37 1.9(11) . . . .
C35 C36 C37 C38 -1.5(11) . . . .
C36 C37 C38 C33 -0.8(11) . . . .
C38 C33 C34 C35 -2.3(10) . . . .
C39 P3 N3 U1 -122.1(3) . . . .
C39 P3 N3 Si3 53.0(5) . . . .
C39 P3 C32 U1 120.6(3) . . . .
C39 P3 C32 P4 -35.1(17) . . . .
C39 P3 C33 C34 -149.6(5) . . . .
C39 P3 C33 C38 33.6(6) . . . .
C39 C40 C41 C42 -1.6(10) . . . .
C40 C39 C44 C43 -2.5(9) . . . .
C40 C41 C42 C43 0.0(10) . . . .
C41 C42 C43 C44 0.3(10) . . . .
C42 C43 C44 C39 1.0(10) . . . .
C44 C39 C40 C41 2.8(9) . . . .
C45 Si3 N3 U1 -26.3(5) . . . .
C45 Si3 N3 P3 160.0(4) . . . .
C46 Si3 N3 U1 94.6(4) . . . .
C46 Si3 N3 P3 -79.0(5) . . . .
C47 Si3 N3 U1 -143.6(3) . . . .
C47 Si3 N3 P3 42.7(5) . . . .
C48 P4 N4 U1 -125.0(2) . . . .
C48 P4 N4 Si4 56.4(5) . . . .
C48 P4 C32 U1 123.1(3) . . . .
C48 P4 C32 P3 -81.1(17) . . . .
C48 P4 C54 C55 34.0(6) . . . .
C48 P4 C54 C59 -154.1(5) . . . .
C48 C49 C50 C51 -0.3(10) . . . .
C49 C48 C53 C52 1.0(10) . . . .
C49 C50 C51 C52 2.1(11) . . . .
C50 C51 C52 C53 -2.4(11) . . . .
C51 C52 C53 C48 0.8(11) . . . .
C53 C48 C49 C50 -1.3(10) . . . .
C54 P4 N4 U1 120.8(3) . . . .
C54 P4 N4 Si4 -57.8(5) . . . .
C54 P4 C32 U1 -120.3(3) . . . .
C54 P4 C32 P3 35.4(17) . . . .
C54 P4 C48 C49 62.0(6) . . . .
C54 P4 C48 C53 -119.0(5) . . . .
C54 C55 C56 C57 -0.2(10) . . . .
C55 C54 C59 C58 0.5(10) . . . .
C55 C56 C57 C58 -0.1(11) . . . .
C56 C57 C58 C59 0.6(11) . . . .
C57 C58 C59 C54 -0.9(10) . . . .
C59 C54 C55 C56 0.0(10) . . . .
C60 Si4 N4 U1 -18.2(5) . . . .
C60 Si4 N4 P4 159.9(4) . . . .
C61 Si4 N4 U1 99.8(4) . . . .
C61 Si4 N4 P4 -82.0(5) . . . .
C62 Si4 N4 U1 -137.2(4) . . . .
C62 Si4 N4 P4 41.0(5) . . . .
